data_4038285
loop_
_publ_author_name
'Potopnyk, Mykhaylo A.'
'Volyniuk, Dmytro'
'Luboradzki, Roman'
'Ceborska, Magdalena'
'Hladka, Iryna'
'Danyliv, Yan'
'Grazulevicius, Juozas V.'

_publ_section_title
;
 Organolithium-Mediated Postfunctionalization of
 Thiazolo[3,2-<i>c</i>][1,3,5,2]oxadiazaborinine Fluorescent Dyes.
;
_journal_issue 9
_journal_name_full 'The Journal of organic chemistry'
_journal_page_first 6060
_journal_page_last 6072
_journal_paper_doi 10.1021/acs.joc.0c00552
_journal_volume 85
_journal_year 2020
_chemical_formula_sum 'C12 H11 B F2 I N3 O S'
_chemical_formula_weight 421.01
_space_group_crystal_system monoclinic
_space_group_IT_number 14
_space_group_name_Hall '-P 2ybc'
_space_group_name_H-M_alt 'P 1 21/c 1'
_atom_sites_solution_hydrogens geom
_audit_creation_method SHELXL-2013
_cell_angle_alpha 90
_cell_angle_beta 94.888(3)
_cell_angle_gamma 90
_cell_formula_units_Z 4
_cell_length_a 15.7049(5)
_cell_length_b 12.0661(5)
_cell_length_c 7.7020(3)
_cell_measurement_reflns_used 2972
_cell_measurement_temperature 100.00(10)
_cell_measurement_theta_max 29.5050
_cell_measurement_theta_min 3.1290
_cell_volume 1454.20(10)
_computing_structure_refinement 'SHELXL-2013 (Sheldrick, 2013)'
_diffrn_ambient_temperature 100.00(10)
_diffrn_measured_fraction_theta_full 0.999
_diffrn_measured_fraction_theta_max 0.868
_diffrn_measurement_device_type 'SuperNova, Dual, Cu at home/near, Eos'
_diffrn_radiation_type MoK\a
_diffrn_radiation_wavelength 0.71073
_diffrn_reflns_av_R_equivalents 0.0380
_diffrn_reflns_av_unetI/netI 0.0538
_diffrn_reflns_Laue_measured_fraction_full 0.999
_diffrn_reflns_Laue_measured_fraction_max 0.868
_diffrn_reflns_limit_h_max 22
_diffrn_reflns_limit_h_min -12
_diffrn_reflns_limit_k_max 16
_diffrn_reflns_limit_k_min -14
_diffrn_reflns_limit_l_max 10
_diffrn_reflns_limit_l_min -10
_diffrn_reflns_number 6716
_diffrn_reflns_point_group_measured_fraction_full 0.999
_diffrn_reflns_point_group_measured_fraction_max 0.868
_diffrn_reflns_theta_full 25.242
_diffrn_reflns_theta_max 30.075
_diffrn_reflns_theta_min 2.603
_diffrn_source 'SuperNova (Mo) X-ray Source'
_exptl_absorpt_coefficient_mu 2.368
_exptl_absorpt_correction_T_max 1.00000
_exptl_absorpt_correction_T_min 0.39319
_exptl_absorpt_correction_type multi-scan
_exptl_absorpt_process_details
;
CrysAlisPro 1.171.40.45a (Rigaku Oxford Diffraction, 2019)
Empirical absorption correction using spherical harmonics,
 implemented in SCALE3 ABSPACK scaling algorithm.
;
_exptl_crystal_colour yellow
_exptl_crystal_density_diffrn 1.923
_exptl_crystal_description needle
_exptl_crystal_F_000 816
_exptl_crystal_size_max 0.6
_exptl_crystal_size_mid 0.05
_exptl_crystal_size_min 0.02
_refine_diff_density_max 2.492
_refine_diff_density_min -1.617
_refine_diff_density_rms 0.203
_refine_ls_extinction_method none
_refine_ls_goodness_of_fit_ref 1.068
_refine_ls_hydrogen_treatment constr
_refine_ls_matrix_type full
_refine_ls_number_parameters 192
_refine_ls_number_reflns 3707
_refine_ls_number_restraints 0
_refine_ls_restrained_S_all 1.068
_refine_ls_R_factor_all 0.0565
_refine_ls_R_factor_gt 0.0473
_refine_ls_shift/su_max 0.003
_refine_ls_shift/su_mean 0.000
_refine_ls_structure_factor_coef Fsqd
_refine_ls_weighting_details 'w=1/[\s^2^(Fo^2^)+(0.0719P)^2^] where P=(Fo^2^+2Fc^2^)/3'
_refine_ls_weighting_scheme calc
_refine_ls_wR_factor_gt 0.1179
_refine_ls_wR_factor_ref 0.1286
_reflns_Friedel_coverage 0.000
_reflns_number_gt 3102
_reflns_number_total 3707
_reflns_threshold_expression 'I > 2\s(I)'
_cod_data_source_file jo0c00552_si_002.cif
_cod_data_source_block 2c
_cod_depositor_comments 'Adding full bibliography for 4038285--4038289.cif.'
_cod_original_cell_volume 1454.19(9)
_cod_original_sg_symbol_H-M 'P 21/c'
_cod_database_code 4038285
_shelx_space_group_comment
;
The symmetry employed for this shelxl refinement is uniquely defined
by the following loop, which should always be used as a source of
symmetry information in preference to the above space-group names.
They are only intended as comments.
;
_oxdiff_exptl_absorpt_empirical_full_min 0.631
_oxdiff_exptl_absorpt_empirical_full_max 2.174
_oxdiff_exptl_absorpt_empirical_details
;
Empirical correction (ABSPACK) includes:
- Absorption correction using spherical harmonics
- Frame scaling
;
_shelxl_version_number 2013-4

loop_
_space_group_symop_operation_xyz
'x, y, z'
'-x, y+1/2, -z+1/2'
'-x, -y, -z'
'x, -y-1/2, z-1/2'

loop_
_atom_site_label
_atom_site_type_symbol
_atom_site_fract_x
_atom_site_fract_y
_atom_site_fract_z
_atom_site_U_iso_or_equiv
_atom_site_adp_type
_atom_site_occupancy
_atom_site_site_symmetry_order
_atom_site_calc_flag
_atom_site_refinement_flags_posn
_atom_site_refinement_flags_adp
_atom_site_refinement_flags_occupancy
_atom_site_disorder_assembly
_atom_site_disorder_group
I1 I 1.06162(2) 0.14491(2) 0.69472(3) 0.02379(12) Uani 1 1 d . . . . .
S1 S 0.86601(7) 0.13657(8) 0.49850(14) 0.0216(2) Uani 1 1 d . . . . .
F1 F 0.85321(15) 0.5259(2) 0.3551(3) 0.0282(5) Uani 1 1 d . . . . .
F2 F 0.80133(14) 0.5146(2) 0.6198(3) 0.0260(5) Uani 1 1 d . . . . .
O1 O 0.72033(18) 0.4410(2) 0.3802(4) 0.0244(6) Uani 1 1 d . . . . .
N1 N 0.3498(2) 0.3371(3) 0.0223(5) 0.0272(8) Uani 1 1 d . . . . .
N2 N 0.7296(2) 0.2487(3) 0.3614(4) 0.0219(7) Uani 1 1 d . . . . .
N3 N 0.8505(2) 0.3469(3) 0.4930(5) 0.0212(7) Uani 1 1 d . . . . .
C1 C 0.2957(3) 0.4351(4) 0.0244(6) 0.0286(9) Uani 1 1 d . . . . .
H1A H 0.2432 0.4219 -0.0458 0.043 Uiso 1 1 calc R U . . .
H1B H 0.3247 0.4971 -0.0216 0.043 Uiso 1 1 calc R U . . .
H1C H 0.2836 0.4507 0.1419 0.043 Uiso 1 1 calc R U . . .
C2 C 0.3081(3) 0.2312(4) -0.0224(6) 0.0334(10) Uani 1 1 d . . . . .
H2A H 0.3397 0.1925 -0.1047 0.050 Uiso 1 1 calc R U . . .
H2B H 0.2510 0.2445 -0.0727 0.050 Uiso 1 1 calc R U . . .
H2C H 0.3062 0.1872 0.0810 0.050 Uiso 1 1 calc R U . . .
C3 C 0.4315(3) 0.3391(3) 0.0985(6) 0.0219(8) Uani 1 1 d . . . . .
C4 C 0.4673(3) 0.4370(3) 0.1748(5) 0.0248(8) Uani 1 1 d . . . . .
H4 H 0.4344 0.5011 0.1749 0.030 Uiso 1 1 calc R U . . .
C5 C 0.5502(2) 0.4386(3) 0.2488(5) 0.0238(8) Uani 1 1 d . . . . .
H5 H 0.5729 0.5043 0.2958 0.029 Uiso 1 1 calc R U . . .
C6 C 0.6009(3) 0.3431(3) 0.2548(5) 0.0202(8) Uani 1 1 d . . . . .
C7 C 0.5657(2) 0.2454(4) 0.1790(5) 0.0221(8) Uani 1 1 d . . . . .
H7 H 0.5988 0.1814 0.1801 0.026 Uiso 1 1 calc R U . . .
C8 C 0.4835(3) 0.2430(3) 0.1037(5) 0.0218(8) Uani 1 1 d . . . . .
H8 H 0.4615 0.1773 0.0554 0.026 Uiso 1 1 calc R U . . .
C9 C 0.6882(3) 0.3434(3) 0.3347(5) 0.0202(8) Uani 1 1 d . . . . .
C10 C 0.8080(2) 0.2550(3) 0.4428(5) 0.0196(8) Uani 1 1 d . . . . .
C11 C 0.9313(3) 0.3262(3) 0.5738(5) 0.0220(8) Uani 1 1 d . . . . .
H11 H 0.9688 0.3820 0.6140 0.026 Uiso 1 1 calc R U . . .
C12 C 0.9503(2) 0.2164(3) 0.5886(5) 0.0217(8) Uani 1 1 d . . . . .
B1 B 0.8073(3) 0.4621(4) 0.4616(6) 0.0230(9) Uani 1 1 d . . . . .

loop_
_atom_site_aniso_label
_atom_site_aniso_U_11
_atom_site_aniso_U_22
_atom_site_aniso_U_33
_atom_site_aniso_U_23
_atom_site_aniso_U_13
_atom_site_aniso_U_12
I1 0.02061(18) 0.01980(19) 0.03052(19) 0.00084(9) -0.00046(12) 0.00508(9)
S1 0.0216(5) 0.0130(5) 0.0299(5) 0.0009(4) 0.0003(4) 0.0027(4)
F1 0.0345(13) 0.0170(12) 0.0328(13) 0.0042(10) 0.0017(10) -0.0025(10)
F2 0.0273(12) 0.0193(12) 0.0302(12) -0.0077(10) -0.0036(10) 0.0044(10)
O1 0.0258(14) 0.0105(13) 0.0355(16) -0.0010(11) -0.0064(12) 0.0018(11)
N1 0.0204(17) 0.0238(18) 0.037(2) -0.0010(15) -0.0020(15) 0.0009(14)
N2 0.0244(17) 0.0130(16) 0.0281(17) 0.0001(13) 0.0009(13) -0.0014(13)
N3 0.0212(17) 0.0151(16) 0.0274(18) 0.0006(12) 0.0035(14) 0.0022(13)
C1 0.0197(18) 0.029(2) 0.037(2) 0.0034(19) 0.0027(16) 0.0036(18)
C2 0.024(2) 0.033(3) 0.042(3) -0.009(2) -0.0027(18) -0.0034(19)
C3 0.0177(19) 0.020(2) 0.028(2) 0.0029(15) 0.0025(15) -0.0020(15)
C4 0.0249(19) 0.0153(19) 0.034(2) 0.0015(16) -0.0001(16) 0.0057(16)
C5 0.0234(19) 0.017(2) 0.031(2) -0.0004(16) -0.0010(15) 0.0000(16)
C6 0.023(2) 0.0147(19) 0.0232(19) 0.0024(14) 0.0038(15) -0.0017(15)
C7 0.022(2) 0.014(2) 0.029(2) -0.0008(14) -0.0029(16) -0.0008(15)
C8 0.0255(19) 0.0126(18) 0.0266(19) -0.0017(14) -0.0020(15) -0.0015(15)
C9 0.021(2) 0.018(2) 0.0214(19) -0.0006(14) 0.0000(15) -0.0007(15)
C10 0.0203(18) 0.0143(18) 0.0243(18) 0.0012(14) 0.0027(14) 0.0004(15)
C11 0.0202(19) 0.0177(19) 0.028(2) -0.0011(16) 0.0014(15) 0.0025(16)
C12 0.0191(17) 0.0170(19) 0.029(2) -0.0010(15) 0.0014(14) 0.0012(16)
B1 0.019(2) 0.018(2) 0.032(2) 0.0002(18) -0.0005(17) -0.0016(17)

loop_
_atom_type_symbol
_atom_type_description
_atom_type_scat_dispersion_real
_atom_type_scat_dispersion_imag
_atom_type_scat_source
C C 0.0033 0.0016 'International Tables Vol C Tables 4.2.6.8 and 6.1.1.4'
H H 0.0000 0.0000 'International Tables Vol C Tables 4.2.6.8 and 6.1.1.4'
B B 0.0013 0.0007 'International Tables Vol C Tables 4.2.6.8 and 6.1.1.4'
N N 0.0061 0.0033 'International Tables Vol C Tables 4.2.6.8 and 6.1.1.4'
O O 0.0106 0.0060 'International Tables Vol C Tables 4.2.6.8 and 6.1.1.4'
F F 0.0171 0.0103 'International Tables Vol C Tables 4.2.6.8 and 6.1.1.4'
S S 0.1246 0.1234 'International Tables Vol C Tables 4.2.6.8 and 6.1.1.4'
I I -0.4742 1.8119 'International Tables Vol C Tables 4.2.6.8 and 6.1.1.4'

loop_
_geom_angle_atom_site_label_1
_geom_angle_atom_site_label_2
_geom_angle_atom_site_label_3
_geom_angle
_geom_angle_site_symmetry_1
_geom_angle_site_symmetry_3
_geom_angle_publ_flag
C10 S1 C12 90.49(19) . . ?
C9 O1 B1 125.9(3) . . ?
C3 N1 C1 120.6(4) . . ?
C3 N1 C2 120.1(4) . . ?
C1 N1 C2 117.4(4) . . ?
C9 N2 C10 116.5(3) . . ?
C10 N3 C11 113.4(3) . . ?
C10 N3 B1 119.8(4) . . ?
C11 N3 B1 126.8(3) . . ?
N1 C3 C4 121.3(4) . . ?
N1 C3 C8 121.1(4) . . ?
C4 C3 C8 117.6(4) . . ?
C5 C4 C3 120.8(4) . . ?
C4 C5 C6 121.2(4) . . ?
C5 C6 C7 118.3(4) . . ?
C5 C6 C9 121.7(4) . . ?
C7 C6 C9 120.0(4) . . ?
C8 C7 C6 121.0(4) . . ?
C7 C8 C3 121.0(4) . . ?
O1 C9 N2 124.0(4) . . ?
O1 C9 C6 116.1(3) . . ?
N2 C9 C6 119.9(4) . . ?
N3 C10 N2 127.0(4) . . ?
N3 C10 S1 112.0(3) . . ?
N2 C10 S1 121.0(3) . . ?
C12 C11 N3 113.5(4) . . ?
C11 C12 S1 110.6(3) . . ?
C11 C12 I1 128.0(3) . . ?
S1 C12 I1 121.3(2) . . ?
F1 B1 F2 110.3(4) . . ?
F1 B1 O1 110.9(3) . . ?
F2 B1 O1 108.8(3) . . ?
F1 B1 N3 110.5(3) . . ?
F2 B1 N3 109.5(3) . . ?
O1 B1 N3 106.7(3) . . ?

loop_
_geom_bond_atom_site_label_1
_geom_bond_atom_site_label_2
_geom_bond_distance
_geom_bond_site_symmetry_2
_geom_bond_publ_flag
I1 C12 2.055(4) . ?
S1 C10 1.729(4) . ?
S1 C12 1.734(4) . ?
F1 B1 1.373(5) . ?
F2 B1 1.384(5) . ?
O1 C9 1.318(5) . ?
O1 B1 1.476(5) . ?
N1 C3 1.364(6) . ?
N1 C1 1.456(6) . ?
N1 C2 1.464(6) . ?
N2 C9 1.322(5) . ?
N2 C10 1.335(5) . ?
N3 C10 1.334(5) . ?
N3 C11 1.388(5) . ?
N3 B1 1.556(6) . ?
C3 C4 1.415(6) . ?
C3 C8 1.418(6) . ?
C4 C5 1.376(5) . ?
C5 C6 1.399(6) . ?
C6 C7 1.408(6) . ?
C6 C9 1.454(6) . ?
C7 C8 1.370(5) . ?
C11 C12 1.360(6) . ?
